data_8104629
loop_
_publ_author_name
'Ma, Yuxin'
'Hao, Munan'
'Sun, Ruijin'
'Jin, Shifeng'
'Zhao, Changchun'

_publ_section_title
;
 Crystal structure of tris(3-iodopyridin-1-ium)
 catena-poly[(hexachlorido-\k1 Cl)-(\m2-trichlorido-\k2
 Cl:Cl)diantimony(III)], C15H15Cl9I3N3Sb2
;
_journal_issue 5
_journal_name_full 'Zeitschrift f\"ur Kristallographie - New Crystal Structures'
_journal_page_first 937
_journal_page_last 939
_journal_paper_doi 10.1515/ncrs-2021-0156
_journal_volume 236
_journal_year 2021
_chemical_formula_moiety 'Cl9 Sb2, 3(C5 H5 I N)'
_chemical_formula_sum 'C15 H15 Cl9 I3 N3 Sb2'
_chemical_formula_weight 1180.57
_space_group_crystal_system monoclinic
_space_group_IT_number 15
_space_group_name_Hall '-C 2yc'
_space_group_name_H-M_alt 'C 1 2/c 1'
_atom_sites_solution_hydrogens mixed
_atom_sites_solution_primary direct
_cell_angle_alpha 90
_cell_angle_beta 99.5840(10)
_cell_angle_gamma 90
_cell_formula_units_Z 4
_cell_length_a 28.2633(7)
_cell_length_b 12.4964(3)
_cell_length_c 9.1542(3)
_cell_measurement_reflns_used 9892
_cell_measurement_temperature 273.15
_cell_measurement_theta_max 28.38
_cell_measurement_theta_min 2.73
_cell_volume 3188.04(15)
_computing_cell_refinement 'Bruker Smart [1]'
_computing_data_collection 'Bruker Smart [1]'
_computing_data_reduction 'Bruker Smart [1]'
_computing_molecular_graphics 'Olex2 1.5-alpha (Dolomanov et al., 2009) [4]'
_computing_publication_material 'Olex2 1.5-alpha (Dolomanov et al., 2009) [4]'
_computing_structure_refinement 'SHELXL 2018/3 (Sheldrick, 2015) [3]'
_computing_structure_solution 'SHELXS  (Sheldrick, 2008) [2]'
_diffrn_ambient_temperature 273.15
_diffrn_measured_fraction_theta_full 0.990
_diffrn_measured_fraction_theta_max 0.974
_diffrn_measurement_device_type 'Bruker D8 Venture'
_diffrn_measurement_method '\f and \w scans'
_diffrn_radiation_monochromator graphite
_diffrn_radiation_type MoK\a
_diffrn_radiation_wavelength 0.71073
_diffrn_reflns_av_R_equivalents 0.0509
_diffrn_reflns_av_unetI/netI 0.0307
_diffrn_reflns_Laue_measured_fraction_full 0.990
_diffrn_reflns_Laue_measured_fraction_max 0.974
_diffrn_reflns_limit_h_max 38
_diffrn_reflns_limit_h_min -35
_diffrn_reflns_limit_k_max 16
_diffrn_reflns_limit_k_min -16
_diffrn_reflns_limit_l_max 12
_diffrn_reflns_limit_l_min -12
_diffrn_reflns_number 24356
_diffrn_reflns_point_group_measured_fraction_full 0.990
_diffrn_reflns_point_group_measured_fraction_max 0.974
_diffrn_reflns_theta_full 25.242
_diffrn_reflns_theta_max 28.681
_diffrn_reflns_theta_min 2.732
_diffrn_source_current 1.4
_diffrn_source_power 0.07
_diffrn_source_voltage 50.0
_exptl_absorpt_coefficient_mu 5.367
_exptl_absorpt_correction_T_max 0.733
_exptl_absorpt_correction_T_min 0.339
_exptl_absorpt_correction_type multi-scan
_exptl_absorpt_process_details adsabs
_exptl_crystal_colour yellow
_exptl_crystal_density_diffrn 2.460
_exptl_crystal_density_meas .
_exptl_crystal_description needle-like
_exptl_crystal_F_000 2160
_exptl_crystal_size_max 0.226
_exptl_crystal_size_mid 0.174
_exptl_crystal_size_min 0.058
_refine_diff_density_max 0.757
_refine_diff_density_min -0.977
_refine_diff_density_rms 0.101
_refine_ls_extinction_coef .
_refine_ls_extinction_method none
_refine_ls_goodness_of_fit_ref 1.055
_refine_ls_hydrogen_treatment mixed
_refine_ls_matrix_type full
_refine_ls_number_parameters 163
_refine_ls_number_reflns 4003
_refine_ls_number_restraints 1
_refine_ls_restrained_S_all 1.055
_refine_ls_R_factor_all 0.0313
_refine_ls_R_factor_gt 0.0274
_refine_ls_shift/su_max 0.003
_refine_ls_shift/su_mean 0.000
_refine_ls_structure_factor_coef Fsqd
_refine_ls_weighting_details 'w=1/[\s^2^(Fo^2^)+(0.0274P)^2^+5.1353P] where P=(Fo^2^+2Fc^2^)/3'
_refine_ls_weighting_scheme calc
_refine_ls_wR_factor_gt 0.0665
_refine_ls_wR_factor_ref 0.0687
_reflns_Friedel_coverage 0.000
_reflns_Friedel_fraction_full .
_reflns_Friedel_fraction_max .
_reflns_number_gt 3595
_reflns_number_total 4107
_reflns_threshold_expression 'I > 2\s(I)'
_cod_data_source_file suppl_j_ncrs-2021-0156_suppl.cif
_cod_data_source_block new
_cod_original_sg_symbol_H-M 'C 2/c'
_cod_database_code 8104629
_shelx_space_group_comment
;
The symmetry employed for this shelxl refinement is uniquely defined
by the following loop, which should always be used as a source of
symmetry information in preference to the above space-group names.
They are only intended as comments.
;
_shelx_estimated_absorpt_t_min 0.286
_olex2_refinement_description
;
1. Fixed Uiso
 At 1.2 times of:
  All C(H) groups, All C(H,H) groups, All N(H) groups
2. Shared sites
{C9, N2}
3. Restrained distances
 C10-H10
 0.93 with sigma of 0.01
4. Uiso/Uaniso restraints and constraints
Uanis(C9) = Uanis(N2)
5. Others
 Sof(I2)=1-FVAR(1)
 Sof(I1)=FVAR(1)
 Fixed Sof: H8B(0.5) H8A(0.5) C9(0.5) H9(0.5) I3(0.5) N2(0.5) H2(0.5)
6.a Aromatic/amide H refined with riding coordinates:
 N1(H1), C1(H1A), C3(H3), C4(H4), C5(H5), C8(H8B), C8(H8A), C9(H9), N2(H2)
;

loop_
_space_group_symop_operation_xyz
'x, y, z'
'-x, y, -z+1/2'
'x+1/2, y+1/2, z'
'-x+1/2, y+1/2, -z+1/2'
'-x, -y, -z'
'x, -y, z-1/2'
'-x+1/2, -y+1/2, -z'
'x+1/2, -y+1/2, z-1/2'

loop_
_atom_site_label
_atom_site_type_symbol
_atom_site_fract_x
_atom_site_fract_y
_atom_site_fract_z
_atom_site_U_iso_or_equiv
_atom_site_adp_type
_atom_site_occupancy
_atom_site_site_symmetry_order
_atom_site_calc_flag
_atom_site_refinement_flags_posn
_atom_site_refinement_flags_adp
_atom_site_refinement_flags_occupancy
_atom_site_disorder_assembly
_atom_site_disorder_group
Sb1 Sb 0.89735(2) 0.33505(2) 0.65873(2) 0.03591(7) Uani 1 1 d . . . . .
Cl1 Cl 0.89849(3) 0.19870(6) 0.47270(9) 0.05502(19) Uani 1 1 d . . . . .
Cl2 Cl 0.80888(3) 0.34474(6) 0.61191(9) 0.05179(18) Uani 1 1 d . . . . .
Cl3 Cl 0.90173(3) 0.50262(7) 0.40647(10) 0.0598(2) Uani 1 1 d . . . . .
Cl4 Cl 1.000000 0.31148(10) 0.750000 0.0541(3) Uani 1 2 d S T P . .
Cl5 Cl 0.89046(3) 0.20293(7) 0.84625(9) 0.05315(19) Uani 1 1 d . . . . .
N1 N 0.82304(10) 0.6197(2) 0.5372(3) 0.0544(6) Uani 1 1 d . . . . .
H1 H 0.848697 0.609782 0.499939 0.065 Uiso 1 1 calc R U . . .
C1 C 0.78240(12) 0.5756(2) 0.4697(4) 0.0502(7) Uani 1 1 d . . . . .
H1A H 0.782296 0.534125 0.385360 0.060 Uiso 1 1 calc R U . . .
C2 C 0.74078(11) 0.5914(2) 0.5243(3) 0.0458(6) Uani 1 1 d . . . . .
C3 C 0.74199(12) 0.6539(2) 0.6504(3) 0.0484(7) Uani 1 1 d . . . . .
H3 H 0.714112 0.665622 0.689562 0.058 Uiso 1 1 calc R U . . .
C4 C 0.78478(14) 0.6985(3) 0.7169(4) 0.0572(8) Uani 1 1 d . . . . .
H4 H 0.785872 0.741902 0.799933 0.069 Uiso 1 1 calc R U . . .
C5 C 0.82585(14) 0.6782(3) 0.6595(4) 0.0605(9) Uani 1 1 d . . . . .
H5 H 0.855238 0.705112 0.705717 0.073 Uiso 1 1 calc R U . . .
I1 I 0.67553(13) 0.5225(3) 0.4047(5) 0.0724(4) Uani 0.522(16) 1 d . . P A 1
I2 I 0.68253(14) 0.5051(3) 0.4498(9) 0.0710(8) Uani 0.478(16) 1 d . . P A 2
C7 C 1.000000 0.8398(4) 0.750000 0.0501(10) Uani 1 2 d S T P D .
C8 C 0.99062(14) 0.7843(3) 0.6200(4) 0.0605(9) Uani 1 1 d . . . . .
H8B H 0.984738 0.821002 0.530386 0.073 Uiso 0.5 1 calc R U P B 2
H8A H 0.984738 0.821002 0.530386 0.073 Uiso 0.5 1 calc R U P C 1
C10 C 1.000000 0.6223(5) 0.750000 0.087(2) Uani 1 2 d DS T P . .
H10 H 1.000000 0.5480(10) 0.750000 0.14(3) Uiso 1 2 d DS . P . .
C9 C 0.98989(15) 0.6773(3) 0.6212(5) 0.0779(11) Uani 0.5 1 d . . P D 1
H9 H 0.982319 0.640183 0.532331 0.094 Uiso 0.5 1 calc R U P D 1
I3 I 1.01052(9) 1.00450(4) 0.7583(3) 0.1088(8) Uani 0.5 1 d . . P D 2
N2 N 0.98989(15) 0.6773(3) 0.6212(5) 0.0779(11) Uani 0.5 1 d . . P D 2
H2 H 0.982889 0.642977 0.539020 0.094 Uiso 0.5 1 calc R U P D 2

loop_
_atom_site_aniso_label
_atom_site_aniso_U_11
_atom_site_aniso_U_22
_atom_site_aniso_U_33
_atom_site_aniso_U_23
_atom_site_aniso_U_13
_atom_site_aniso_U_12
Sb1 0.03421(10) 0.03747(10) 0.03621(10) 0.00384(6) 0.00627(7) -0.00255(6)
Cl1 0.0593(5) 0.0494(4) 0.0562(4) -0.0111(3) 0.0090(4) -0.0037(3)
Cl2 0.0375(3) 0.0615(4) 0.0555(4) 0.0110(3) 0.0054(3) 0.0026(3)
Cl3 0.0617(5) 0.0588(5) 0.0642(5) 0.0096(4) 0.0255(4) 0.0139(4)
Cl4 0.0489(6) 0.0730(7) 0.0417(5) 0.000 0.0114(4) 0.000
Cl5 0.0467(4) 0.0571(4) 0.0560(4) 0.0224(3) 0.0098(3) -0.0018(3)
N1 0.0491(15) 0.0532(15) 0.0654(17) 0.0081(13) 0.0227(13) 0.0077(12)
C1 0.0624(19) 0.0409(15) 0.0525(17) -0.0001(12) 0.0249(15) 0.0040(13)
C2 0.0536(16) 0.0325(13) 0.0551(17) 0.0014(11) 0.0200(13) -0.0013(11)
C3 0.0576(18) 0.0432(15) 0.0498(16) 0.0078(12) 0.0247(14) 0.0086(13)
C4 0.070(2) 0.0616(19) 0.0401(16) 0.0011(14) 0.0090(15) 0.0100(17)
C5 0.055(2) 0.067(2) 0.057(2) 0.0080(16) 0.0007(16) 0.0053(16)
I1 0.0628(6) 0.0676(8) 0.0861(10) -0.0246(7) 0.0104(7) -0.0167(5)
I2 0.0537(7) 0.0603(7) 0.1018(19) -0.0292(9) 0.0213(9) -0.0115(5)
C7 0.059(3) 0.051(2) 0.041(2) 0.000 0.0095(19) 0.000
C8 0.070(2) 0.072(2) 0.0378(16) -0.0022(15) 0.0017(15) -0.0036(18)
C10 0.082(4) 0.049(3) 0.142(7) 0.000 0.051(4) 0.000
C9 0.079(3) 0.081(3) 0.076(2) -0.036(2) 0.019(2) -0.018(2)
I3 0.200(2) 0.0584(3) 0.0739(7) -0.0159(7) 0.0398(13) -0.0461(8)
N2 0.079(3) 0.081(3) 0.076(2) -0.036(2) 0.019(2) -0.018(2)

loop_
_atom_type_symbol
_atom_type_description
_atom_type_scat_dispersion_real
_atom_type_scat_dispersion_imag
_atom_type_scat_source
C C 0.0033 0.0016 'International Tables Vol C Tables 4.2.6.8 and 6.1.1.4'
H H 0.0000 0.0000 'International Tables Vol C Tables 4.2.6.8 and 6.1.1.4'
Cl Cl 0.1484 0.1585 'International Tables Vol C Tables 4.2.6.8 and 6.1.1.4'
I I -0.4742 1.8119 'International Tables Vol C Tables 4.2.6.8 and 6.1.1.4'
N N 0.0061 0.0033 'International Tables Vol C Tables 4.2.6.8 and 6.1.1.4'
Sb Sb -0.5866 1.5461 'International Tables Vol C Tables 4.2.6.8 and 6.1.1.4'

loop_
_geom_angle_atom_site_label_1
_geom_angle_atom_site_label_2
_geom_angle_atom_site_label_3
_geom_angle
_geom_angle_site_symmetry_1
_geom_angle_site_symmetry_3
Cl1 Sb1 Cl2 92.53(3) . .
Cl1 Sb1 Cl3 86.85(3) . .
Cl1 Sb1 Cl4 90.08(3) . .
Cl2 Sb1 Cl3 90.14(2) . .
Cl2 Sb1 Cl4 172.63(2) . .
Cl4 Sb1 Cl3 96.89(2) . .
Cl5 Sb1 Cl1 91.78(3) . .
Cl5 Sb1 Cl2 87.57(3) . .
Cl5 Sb1 Cl3 177.28(3) . .
Cl5 Sb1 Cl4 85.46(3) . .
Sb1 Cl4 Sb1 168.33(5) . 2_756
C1 N1 H1 118.5 . .
C5 N1 H1 118.5 . .
C5 N1 C1 123.0(3) . .
N1 C1 H1A 120.0 . .
N1 C1 C2 120.0(3) . .
C2 C1 H1A 120.0 . .
C1 C2 C3 118.7(3) . .
C1 C2 I1 118.2(2) . .
C1 C2 I2 120.7(2) . .
C3 C2 I1 123.1(2) . .
C3 C2 I2 119.6(3) . .
C2 C3 H3 120.2 . .
C4 C3 C2 119.5(3) . .
C4 C3 H3 120.2 . .
C3 C4 H4 120.3 . .
C5 C4 C3 119.4(3) . .
C5 C4 H4 120.3 . .
N1 C5 C4 119.2(3) . .
N1 C5 H5 120.4 . .
C4 C5 H5 120.4 . .
C8 C7 C8 119.0(5) 2_756 .
C8 C7 I3 122.7(2) . .
C8 C7 I3 117.7(2) 2_756 .
C8 C7 I3 122.7(2) 2_756 2_756
C8 C7 I3 117.7(2) . 2_756
I3 C7 I3 16.29(13) . 2_756
C7 C8 H8B 119.9 . .
C7 C8 H8A 119.9 . .
C9 C8 C7 120.1(4) . .
C9 C8 H8A 119.9 . .
N2 C8 C7 120.1(4) . .
N2 C8 H8B 119.9 . .
C9 C10 H10 120.5(3) . .
N2 C10 H10 120.5(3) . .
C8 C9 C10 120.9(4) . .
C8 C9 H9 119.5 . .
C10 C9 H9 119.5 . .
I3 I3 C7 81.86(7) 2_756 .
C8 N2 C10 120.9(4) . .
C8 N2 H2 119.5 . .
C10 N2 H2 119.5 . .

loop_
_geom_bond_atom_site_label_1
_geom_bond_atom_site_label_2
_geom_bond_distance
_geom_bond_site_symmetry_2
Sb1 Cl1 2.4130(8) .
Sb1 Cl2 2.4685(8) .
Sb1 Cl3 3.1349(8) .
Sb1 Cl4 2.8973(2) .
Sb1 Cl5 2.4129(7) .
N1 H1 0.8600 .
N1 C1 1.329(4) .
N1 C5 1.329(5) .
C1 H1A 0.9300 .
C1 C2 1.366(4) .
C2 C3 1.390(4) .
C2 I1 2.161(4) .
C2 I2 1.991(5) .
C3 H3 0.9300 .
C3 C4 1.378(5) .
C4 H4 0.9300 .
C4 C5 1.375(5) .
C5 H5 0.9300 .
C7 C8 1.365(4) 2_756
C7 C8 1.365(4) .
C7 I3 2.079(4) .
C7 I3 2.079(4) 2_756
C8 H8B 0.9300 .
C8 H8A 0.9300 .
C8 C9 1.338(5) .
C8 N2 1.338(5) .
C10 H10 0.928(10) .
C10 C9 1.354(5) .
C10 N2 1.354(5) .
C9 H9 0.9300 .
I3 I3 0.589(5) 2_756
N2 H2 0.8600 .

loop_
_geom_hbond_atom_site_label_D
_geom_hbond_atom_site_label_H
_geom_hbond_atom_site_label_A
_geom_hbond_distance_DH
_geom_hbond_distance_HA
_geom_hbond_distance_DA
_geom_hbond_angle_DHA
_geom_hbond_site_symmetry_A
_geom_hbond_publ_flag
N1 H1 Cl3 0.86 2.28 3.066(3) 152.0 . yes

loop_
_geom_torsion_atom_site_label_1
_geom_torsion_atom_site_label_2
_geom_torsion_atom_site_label_3
_geom_torsion_atom_site_label_4
_geom_torsion
_geom_torsion_site_symmetry_1
_geom_torsion_site_symmetry_2
_geom_torsion_site_symmetry_3
_geom_torsion_site_symmetry_4
N1 C1 C2 C3 0.1(4) . . . .
N1 C1 C2 I1 177.8(3) . . . .
N1 C1 C2 I2 -168.3(4) . . . .
C1 N1 C5 C4 -2.7(5) . . . .
C1 C2 C3 C4 0.1(4) . . . .
C2 C3 C4 C5 -1.6(5) . . . .
C3 C4 C5 N1 2.8(5) . . . .
C5 N1 C1 C2 1.2(5) . . . .
I1 C2 C3 C4 -177.4(3) . . . .
I2 C2 C3 C4 168.6(3) . . . .
C7 C8 C9 C10 -2.3(6) . . . .
C7 C8 N2 C10 -2.3(6) . . . .
C8 C7 C8 C9 1.1(3) 2_756 . . .
C8 C7 C8 N2 1.1(3) 2_756 . . .
I3 C7 C8 N2 -170.1(3) 2_756 . . .
I3 C7 C8 N2 171.9(3) . . . .
